data_2232046
loop_
_publ_author_name
'Osman, Uwaisulqarni M.'
'Yamin, Bohari M.'

_publ_section_title
;
 1-(4-Methylbenzoyl)-3-{2-[3-(4-methylbenzoyl)thioureido]phenyl}thiourea
;
_journal_coeditor_code RZ2633
_journal_issue 10
_journal_name_full 'Acta Crystallographica Section E'
_journal_page_first o2583
_journal_paper_doi 10.1107/S1600536811035586
_journal_volume 67
_journal_year 2011
_chemical_formula_iupac 'C24 H22 N4 O2 S2'
_chemical_formula_moiety 'C24 H22 N4 O2 S2'
_chemical_formula_sum 'C24 H22 N4 O2 S2'
_chemical_formula_weight 462.58
_chemical_melting_point_gt 475.4
_chemical_melting_point_lt 476.6
_chemical_name_common
;
1,2-Bis(N'-4-methylbenzoylthioureido)benzene
;
_chemical_name_systematic
;
1-(4-Methylbenzoyl)-3-{2-[3-(4-methylbenzoyl)thioureido]phenyl}thiourea
;
_space_group_IT_number 2
_symmetry_cell_setting triclinic
_symmetry_space_group_name_Hall '-P 1'
_symmetry_space_group_name_H-M 'P -1'
_atom_sites_solution_hydrogens geom
_atom_sites_solution_primary direct
_atom_sites_solution_secondary difmap
_audit_creation_method SHELXL-97
_cell_angle_alpha 96.414(5)
_cell_angle_beta 99.066(6)
_cell_angle_gamma 94.085(6)
_cell_formula_units_Z 2
_cell_length_a 7.1565(18)
_cell_length_b 11.394(3)
_cell_length_c 14.332(4)
_cell_measurement_reflns_used 1550
_cell_measurement_temperature 298(2)
_cell_measurement_theta_max 26.0
_cell_measurement_theta_min 1.8
_cell_volume 1142.1(5)
_computing_cell_refinement 'SAINT (Bruker, 2000)'
_computing_data_collection 'SMART (Bruker, 2000)'
_computing_data_reduction 'SAINT (Bruker, 2000)'
_computing_molecular_graphics 'SHELXTL (Sheldrick, 2008)'
_computing_publication_material
;
SHELXTL (Sheldrick, 2008), PARST (Nardelli, 1995) and PLATON
(Spek, 2009)
;
_computing_structure_refinement 'SHELXTL (Sheldrick, 2008)'
_computing_structure_solution 'SHELXTL (Sheldrick, 2008)'
_diffrn_ambient_temperature 298(2)
_diffrn_detector_area_resol_mean 83.66
_diffrn_measured_fraction_theta_full 1.00
_diffrn_measured_fraction_theta_max 1.00
_diffrn_measurement_device_type
;
Bruker SMART APEX CCD area-detector
;
_diffrn_measurement_method \w
_diffrn_radiation_monochromator graphite
_diffrn_radiation_source 'fine-focus sealed tube'
_diffrn_radiation_type MoK\a
_diffrn_radiation_wavelength 0.71073
_diffrn_reflns_av_R_equivalents 0.0531
_diffrn_reflns_av_sigmaI/netI 0.0649
_diffrn_reflns_limit_h_max 8
_diffrn_reflns_limit_h_min -8
_diffrn_reflns_limit_k_max 14
_diffrn_reflns_limit_k_min -14
_diffrn_reflns_limit_l_max 17
_diffrn_reflns_limit_l_min -17
_diffrn_reflns_number 13125
_diffrn_reflns_theta_full 26.0
_diffrn_reflns_theta_max 26.0
_diffrn_reflns_theta_min 1.8
_diffrn_standards_decay_% 0
_diffrn_standards_interval_count 0
_diffrn_standards_interval_time 0
_diffrn_standards_number 0
_exptl_absorpt_coefficient_mu 0.262
_exptl_absorpt_correction_T_max 0.984
_exptl_absorpt_correction_T_min 0.880
_exptl_absorpt_correction_type multi-scan
_exptl_absorpt_process_details '(SADABS; Bruker, 2000)'
_exptl_crystal_colour colourless
_exptl_crystal_density_diffrn 1.345
_exptl_crystal_density_method 'not measured'
_exptl_crystal_description slab
_exptl_crystal_F_000 484
_exptl_crystal_size_max 0.50
_exptl_crystal_size_mid 0.12
_exptl_crystal_size_min 0.06
_refine_diff_density_max 0.32
_refine_diff_density_min -0.19
_refine_ls_extinction_method none
_refine_ls_goodness_of_fit_ref 1.02
_refine_ls_hydrogen_treatment mixed
_refine_ls_matrix_type full
_refine_ls_number_parameters 294
_refine_ls_number_reflns 4472
_refine_ls_number_restraints 1
_refine_ls_restrained_S_all 1.02
_refine_ls_R_factor_all 0.1128
_refine_ls_R_factor_gt 0.0637
_refine_ls_shift/su_max_lt 0.001
_refine_ls_shift/su_mean 0.000
_refine_ls_structure_factor_coef Fsqd
_refine_ls_weighting_details 'calc w=1/[\s^2^(Fo^2^)+(0.0601P)^2^+0.1876P] where P=(Fo^2^+2Fc^2^)/3'
_refine_ls_weighting_scheme calc
_refine_ls_wR_factor_gt 0.1250
_refine_ls_wR_factor_ref 0.1426
_reflns_number_gt 2810
_reflns_number_total 4472
_reflns_threshold_expression I>2\s(I)
_cod_data_source_file rz2633.cif
_cod_data_source_block I
_cod_database_code 2232046
_cod_database_fobs_code 2232046

loop_
_symmetry_equiv_pos_as_xyz
'x, y, z'
'-x, -y, -z'

loop_
_atom_site_type_symbol
_atom_site_label
_atom_site_fract_x
_atom_site_fract_y
_atom_site_fract_z
_atom_site_U_iso_or_equiv
_atom_site_adp_type
_atom_site_calc_flag
_atom_site_refinement_flags
_atom_site_occupancy
_atom_site_symmetry_multiplicity
S S1 1.23642(15) 1.02145(9) 0.41453(8) 0.0810(4) Uani d . 1 1
S S2 1.21023(12) 0.60423(7) 0.10031(6) 0.0488(3) Uani d . 1 1
O O1 0.9229(3) 0.6795(2) 0.25909(17) 0.0661(7) Uani d . 1 1
O O2 0.9013(3) 0.87729(19) -0.05615(16) 0.0638(7) Uani d . 1 1
N N1 1.2155(3) 0.8412(2) 0.27623(17) 0.0438(6) Uani d . 1 1
H H1 1.1524 0.7764 0.2483 0.053 Uiso calc R 1 1
N N2 1.0044(4) 0.8279(2) 0.38102(18) 0.0457(6) Uani d D 1 1
H H2 0.968(4) 0.868(2) 0.4283(14) 0.055 Uiso d D 1 1
N N3 1.1759(3) 0.8295(2) 0.07633(17) 0.0467(6) Uani d . 1 1
H H3 1.1088 0.8820 0.0526 0.056 Uiso calc R 1 1
N N4 0.9377(3) 0.6947(2) -0.00916(17) 0.0447(6) Uani d . 1 1
H H4 0.8882 0.6224 -0.0191 0.054 Uiso calc R 1 1
C C1 1.3716(4) 0.8820(2) 0.2346(2) 0.0403(7) Uani d . 1 1
C C2 1.5444(4) 0.9285(3) 0.2888(2) 0.0489(8) Uani d . 1 1
H H2A 1.5595 0.9358 0.3549 0.059 Uiso calc R 1 1
C C3 1.6929(5) 0.9638(3) 0.2455(3) 0.0566(9) Uani d . 1 1
H H3A 1.8068 0.9970 0.2826 0.068 Uiso calc R 1 1
C C4 1.6755(5) 0.9508(3) 0.1478(3) 0.0598(9) Uani d . 1 1
H H4A 1.7777 0.9736 0.1190 0.072 Uiso calc R 1 1
C C5 1.5054(5) 0.9036(3) 0.0931(2) 0.0534(8) Uani d . 1 1
H H5 1.4926 0.8943 0.0270 0.064 Uiso calc R 1 1
C C6 1.3535(4) 0.8699(2) 0.1363(2) 0.0418(7) Uani d . 1 1
C C7 1.1550(4) 0.8911(3) 0.3530(2) 0.0456(8) Uani d . 1 1
C C8 0.8930(4) 0.7289(3) 0.3340(2) 0.0454(8) Uani d . 1 1
C C9 0.7318(4) 0.6900(2) 0.3800(2) 0.0416(7) Uani d . 1 1
C C10 0.5718(4) 0.6305(3) 0.3223(2) 0.0509(8) Uani d . 1 1
H H10 0.5712 0.6124 0.2573 0.061 Uiso calc R 1 1
C C11 0.4137(5) 0.5981(3) 0.3605(2) 0.0557(9) Uani d . 1 1
H H11 0.3079 0.5575 0.3209 0.067 Uiso calc R 1 1
C C12 0.4092(4) 0.6245(3) 0.4563(2) 0.0475(8) Uani d . 1 1
C C13 0.5708(5) 0.6804(3) 0.5143(2) 0.0541(9) Uani d . 1 1
H H13 0.5722 0.6965 0.5795 0.065 Uiso calc R 1 1
C C14 0.7305(4) 0.7125(3) 0.4766(2) 0.0492(8) Uani d . 1 1
H H14 0.8382 0.7498 0.5167 0.059 Uiso calc R 1 1
C C15 0.2339(5) 0.5942(3) 0.4979(3) 0.0646(10) Uani d . 1 1
H H15A 0.1803 0.6658 0.5178 0.097 Uiso calc R 1 1
H H15B 0.2671 0.5523 0.5517 0.097 Uiso calc R 1 1
H H15C 0.1425 0.5452 0.4506 0.097 Uiso calc R 1 1
C C16 1.1071(4) 0.7164(3) 0.05479(19) 0.0409(7) Uani d . 1 1
C C17 0.8385(5) 0.7739(3) -0.0587(2) 0.0466(8) Uani d . 1 1
C C18 0.6482(4) 0.7287(3) -0.1130(2) 0.0442(7) Uani d . 1 1
C C19 0.5775(5) 0.7814(3) -0.1920(2) 0.0528(9) Uani d . 1 1
H H19 0.6531 0.8397 -0.2126 0.063 Uiso calc R 1 1
C C20 0.3966(5) 0.7482(3) -0.2401(2) 0.0578(9) Uani d . 1 1
H H20 0.3527 0.7835 -0.2939 0.069 Uiso calc R 1 1
C C21 0.2779(5) 0.6637(3) -0.2106(2) 0.0513(8) Uani d . 1 1
C C22 0.3506(5) 0.6101(3) -0.1326(2) 0.0547(9) Uani d . 1 1
H H22 0.2750 0.5515 -0.1123 0.066 Uiso calc R 1 1
C C23 0.5325(5) 0.6415(3) -0.0843(2) 0.0503(8) Uani d . 1 1
H H23 0.5782 0.6039 -0.0320 0.060 Uiso calc R 1 1
C C24 0.0761(5) 0.6314(4) -0.2600(3) 0.0761(11) Uani d . 1 1
H H24A 0.0074 0.5885 -0.2203 0.114 Uiso calc R 1 1
H H24B 0.0755 0.5828 -0.3193 0.114 Uiso calc R 1 1
H H24C 0.0167 0.7024 -0.2721 0.114 Uiso calc R 1 1

loop_
_atom_site_aniso_label
_atom_site_aniso_U_11
_atom_site_aniso_U_22
_atom_site_aniso_U_33
_atom_site_aniso_U_12
_atom_site_aniso_U_13
_atom_site_aniso_U_23
S1 0.0742(7) 0.0602(6) 0.1025(8) -0.0252(5) 0.0373(6) -0.0290(6)
S2 0.0552(5) 0.0405(5) 0.0473(5) 0.0033(4) -0.0002(4) 0.0039(4)
O1 0.0648(16) 0.0619(15) 0.0678(16) -0.0208(12) 0.0280(13) -0.0159(13)
O2 0.0678(16) 0.0420(13) 0.0732(16) -0.0071(12) -0.0106(13) 0.0107(11)
N1 0.0438(15) 0.0411(14) 0.0438(15) -0.0100(12) 0.0060(12) 0.0034(12)
N2 0.0462(16) 0.0428(15) 0.0469(16) -0.0064(12) 0.0118(13) 0.0008(12)
N3 0.0494(16) 0.0390(15) 0.0488(16) -0.0002(12) 0.0002(13) 0.0070(12)
N4 0.0502(16) 0.0328(13) 0.0467(15) -0.0025(12) -0.0009(13) 0.0022(11)
C1 0.0391(18) 0.0312(15) 0.0496(19) -0.0006(13) 0.0049(15) 0.0065(13)
C2 0.0435(19) 0.0444(18) 0.055(2) -0.0012(15) -0.0011(16) 0.0055(15)
C3 0.0372(19) 0.0426(19) 0.088(3) 0.0026(15) 0.0047(19) 0.0097(18)
C4 0.046(2) 0.054(2) 0.085(3) 0.0001(17) 0.026(2) 0.0114(19)
C5 0.058(2) 0.0463(19) 0.059(2) 0.0030(17) 0.0173(18) 0.0077(16)
C6 0.0395(18) 0.0321(16) 0.052(2) -0.0014(13) 0.0055(15) 0.0043(14)
C7 0.0423(18) 0.0441(18) 0.049(2) -0.0020(15) 0.0043(15) 0.0058(15)
C8 0.0479(19) 0.0369(17) 0.050(2) 0.0011(15) 0.0086(16) 0.0014(15)
C9 0.0405(18) 0.0346(16) 0.0495(19) 0.0004(14) 0.0083(15) 0.0059(14)
C10 0.053(2) 0.0518(19) 0.0471(19) -0.0055(16) 0.0095(17) 0.0091(15)
C11 0.046(2) 0.059(2) 0.058(2) -0.0091(17) 0.0009(17) 0.0098(17)
C12 0.0408(19) 0.0436(18) 0.062(2) 0.0070(15) 0.0136(16) 0.0132(16)
C13 0.057(2) 0.056(2) 0.051(2) -0.0006(17) 0.0200(18) 0.0030(16)
C14 0.0460(19) 0.0492(19) 0.049(2) -0.0034(15) 0.0070(16) -0.0034(15)
C15 0.050(2) 0.072(2) 0.078(3) 0.0047(18) 0.0217(19) 0.022(2)
C16 0.0430(18) 0.0446(18) 0.0347(17) -0.0015(14) 0.0105(14) 0.0012(14)
C17 0.054(2) 0.0427(19) 0.0406(18) 0.0033(16) 0.0030(15) 0.0030(15)
C18 0.0486(19) 0.0390(17) 0.0423(18) 0.0040(15) 0.0038(15) -0.0015(14)
C19 0.065(2) 0.0398(18) 0.050(2) -0.0036(16) 0.0046(18) 0.0063(15)
C20 0.068(2) 0.049(2) 0.051(2) 0.0066(18) -0.0066(18) 0.0041(16)
C21 0.050(2) 0.054(2) 0.046(2) 0.0082(17) 0.0033(16) -0.0092(16)
C22 0.052(2) 0.060(2) 0.052(2) -0.0020(17) 0.0153(17) 0.0035(17)
C23 0.050(2) 0.056(2) 0.0448(19) 0.0074(17) 0.0068(16) 0.0087(15)
C24 0.059(2) 0.101(3) 0.063(2) 0.002(2) 0.0022(19) -0.001(2)

loop_
_atom_type_symbol
_atom_type_description
_atom_type_scat_dispersion_real
_atom_type_scat_dispersion_imag
_atom_type_scat_source
C C 0.0033 0.0016 'International Tables Vol C Tables 4.2.6.8 and 6.1.1.4'
H H 0.0000 0.0000 'International Tables Vol C Tables 4.2.6.8 and 6.1.1.4'
N N 0.0061 0.0033 'International Tables Vol C Tables 4.2.6.8 and 6.1.1.4'
O O 0.0106 0.0060 'International Tables Vol C Tables 4.2.6.8 and 6.1.1.4'
S S 0.1246 0.1234 'International Tables Vol C Tables 4.2.6.8 and 6.1.1.4'

loop_
_geom_angle_atom_site_label_1
_geom_angle_atom_site_label_2
_geom_angle_atom_site_label_3
_geom_angle
C7 N1 C1 127.9(2)
C7 N1 H1 116.1
C1 N1 H1 116.1
C8 N2 C7 129.1(3)
C8 N2 H2 120(2)
C7 N2 H2 110(2)
C16 N3 C6 124.7(3)
C16 N3 H3 117.7
C6 N3 H3 117.7
C17 N4 C16 128.4(3)
C17 N4 H4 115.8
C16 N4 H4 115.8
C6 C1 C2 118.8(3)
C6 C1 N1 118.7(3)
C2 C1 N1 122.4(3)
C3 C2 C1 120.4(3)
C3 C2 H2A 119.8
C1 C2 H2A 119.8
C2 C3 C4 120.8(3)
C2 C3 H3A 119.6
C4 C3 H3A 119.6
C3 C4 C5 119.4(3)
C3 C4 H4A 120.3
C5 C4 H4A 120.3
C4 C5 C6 120.1(3)
C4 C5 H5 119.9
C6 C5 H5 119.9
C5 C6 C1 120.4(3)
C5 C6 N3 117.9(3)
C1 C6 N3 121.5(3)
N1 C7 N2 115.5(3)
N1 C7 S1 126.3(2)
N2 C7 S1 118.1(2)
O1 C8 N2 121.9(3)
O1 C8 C9 122.9(3)
N2 C8 C9 115.2(3)
C14 C9 C10 118.4(3)
C14 C9 C8 123.6(3)
C10 C9 C8 117.9(3)
C11 C10 C9 120.4(3)
C11 C10 H10 119.8
C9 C10 H10 119.8
C12 C11 C10 121.3(3)
C12 C11 H11 119.3
C10 C11 H11 119.3
C11 C12 C13 118.3(3)
C11 C12 C15 121.6(3)
C13 C12 C15 120.1(3)
C12 C13 C14 120.7(3)
C12 C13 H13 119.6
C14 C13 H13 119.6
C9 C14 C13 120.8(3)
C9 C14 H14 119.6
C13 C14 H14 119.6
C12 C15 H15A 109.5
C12 C15 H15B 109.5
H15A C15 H15B 109.5
C12 C15 H15C 109.5
H15A C15 H15C 109.5
H15B C15 H15C 109.5
N3 C16 N4 115.9(3)
N3 C16 S2 124.1(2)
N4 C16 S2 120.0(2)
O2 C17 N4 121.9(3)
O2 C17 C18 121.5(3)
N4 C17 C18 116.6(3)
C19 C18 C23 118.4(3)
C19 C18 C17 118.6(3)
C23 C18 C17 122.8(3)
C20 C19 C18 120.5(3)
C20 C19 H19 119.7
C18 C19 H19 119.7
C19 C20 C21 121.6(3)
C19 C20 H20 119.2
C21 C20 H20 119.2
C22 C21 C20 117.5(3)
C22 C21 C24 120.6(3)
C20 C21 C24 121.9(3)
C23 C22 C21 121.5(3)
C23 C22 H22 119.3
C21 C22 H22 119.3
C22 C23 C18 120.4(3)
C22 C23 H23 119.8
C18 C23 H23 119.8
C21 C24 H24A 109.5
C21 C24 H24B 109.5
H24A C24 H24B 109.5
C21 C24 H24C 109.5
H24A C24 H24C 109.5
H24B C24 H24C 109.5

loop_
_geom_bond_atom_site_label_1
_geom_bond_atom_site_label_2
_geom_bond_distance
S1 C7 1.656(3)
S2 C16 1.665(3)
O1 C8 1.213(3)
O2 C17 1.225(3)
N1 C7 1.329(4)
N1 C1 1.421(4)
N1 H1 0.8600
N2 C8 1.377(4)
N2 C7 1.390(4)
N2 H2 0.859(10)
N3 C16 1.331(3)
N3 C6 1.432(4)
N3 H3 0.8600
N4 C17 1.378(4)
N4 C16 1.389(4)
N4 H4 0.8600
C1 C6 1.385(4)
C1 C2 1.387(4)
C2 C3 1.371(4)
C2 H2A 0.9300
C3 C4 1.376(5)
C3 H3A 0.9300
C4 C5 1.378(4)
C4 H4A 0.9300
C5 C6 1.385(4)
C5 H5 0.9300
C8 C9 1.481(4)
C9 C14 1.381(4)
C9 C10 1.386(4)
C10 C11 1.378(4)
C10 H10 0.9300
C11 C12 1.377(4)
C11 H11 0.9300
C12 C13 1.382(4)
C12 C15 1.506(4)
C13 C14 1.383(4)
C13 H13 0.9300
C14 H14 0.9300
C15 H15A 0.9600
C15 H15B 0.9600
C15 H15C 0.9600
C17 C18 1.484(4)
C18 C19 1.382(4)
C18 C23 1.387(4)
C19 C20 1.373(4)
C19 H19 0.9300
C20 C21 1.384(5)
C20 H20 0.9300
C21 C22 1.380(4)
C21 C24 1.506(4)
C22 C23 1.378(4)
C22 H22 0.9300
C23 H23 0.9300
C24 H24A 0.9600
C24 H24B 0.9600
C24 H24C 0.9600

loop_
_geom_hbond_atom_site_label_D
_geom_hbond_atom_site_label_H
_geom_hbond_atom_site_label_A
_geom_hbond_site_symmetry_A
_geom_hbond_distance_DH
_geom_hbond_distance_HA
_geom_hbond_distance_DA
_geom_hbond_angle_DHA
_geom_hbond_publ_flag
N1 H1 S2 1_555 0.86 2.83 3.476(3) 134 yes
N1 H1 O1 1-555 0.86 1.95 2.651(3) 138 yes
N3 H3 O2 1_555 0.86 1.97 2.640(3) 134 yes
C2 H2A S1 1_555 0.93 2.79 3.223(3) 110 yes
N4 H4 S2 2_765 0.86 2.71 3.533(3) 161 yes
C15 H15B Cg1 2_666 0.96 2.76 3.509(4) 136 yes

loop_
_geom_torsion_atom_site_label_1
_geom_torsion_atom_site_label_2
_geom_torsion_atom_site_label_3
_geom_torsion_atom_site_label_4
_geom_torsion
C7 N1 C1 C6 -141.4(3)
C7 N1 C1 C2 41.6(4)
C6 C1 C2 C3 1.3(4)
N1 C1 C2 C3 178.2(3)
C1 C2 C3 C4 -1.9(5)
C2 C3 C4 C5 1.1(5)
C3 C4 C5 C6 0.1(5)
C4 C5 C6 C1 -0.7(5)
C4 C5 C6 N3 175.5(3)
C2 C1 C6 C5 0.0(4)
N1 C1 C6 C5 -177.0(3)
C2 C1 C6 N3 -176.1(3)
N1 C1 C6 N3 6.9(4)
C16 N3 C6 C5 103.2(3)
C16 N3 C6 C1 -80.6(4)
C1 N1 C7 N2 -176.4(3)
C1 N1 C7 S1 5.9(5)
C8 N2 C7 N1 -9.3(5)
C8 N2 C7 S1 168.5(3)
C7 N2 C8 O1 3.7(5)
C7 N2 C8 C9 -174.4(3)
O1 C8 C9 C14 155.4(3)
N2 C8 C9 C14 -26.5(4)
O1 C8 C9 C10 -26.4(4)
N2 C8 C9 C10 151.7(3)
C14 C9 C10 C11 1.9(5)
C8 C9 C10 C11 -176.4(3)
C9 C10 C11 C12 0.6(5)
C10 C11 C12 C13 -2.6(5)
C10 C11 C12 C15 177.2(3)
C11 C12 C13 C14 2.2(5)
C15 C12 C13 C14 -177.6(3)
C10 C9 C14 C13 -2.3(4)
C8 C9 C14 C13 175.9(3)
C12 C13 C14 C9 0.3(5)
C6 N3 C16 N4 -176.2(3)
C6 N3 C16 S2 4.4(4)
C17 N4 C16 N3 5.3(4)
C17 N4 C16 S2 -175.3(2)
C16 N4 C17 O2 5.6(5)
C16 N4 C17 C18 -172.4(3)
O2 C17 C18 C19 28.5(5)
N4 C17 C18 C19 -153.4(3)
O2 C17 C18 C23 -146.9(3)
N4 C17 C18 C23 31.1(4)
C23 C18 C19 C20 0.4(5)
C17 C18 C19 C20 -175.2(3)
C18 C19 C20 C21 1.4(5)
C19 C20 C21 C22 -2.4(5)
C19 C20 C21 C24 176.8(3)
C20 C21 C22 C23 1.7(5)
C24 C21 C22 C23 -177.6(3)
C21 C22 C23 C18 0.1(5)
C19 C18 C23 C22 -1.1(5)
C17 C18 C23 C22 174.3(3)

loop_
_cod_related_entry_id
_cod_related_entry_database
_cod_related_entry_code
1 ChemSpider 30657067
